data_7247220
loop_
_publ_author_name
'Kim, Gyeongwoo'
'Han, Jihun'
'Kim, Dongwon'
'Jung, Ok-Sang'

_publ_section_title
;
 Single crystals of cyclodimeric zinc(ii) complexes containing
 9,10-bis((isoquinolin-5-yloxy)methyl)anthracene: reversible adsorption of
 target molecules and recognition of CH2I2 in an SCSC mode
;
_journal_issue 36
_journal_name_full CrystEngComm
_journal_page_first 5077
_journal_page_last 5084
_journal_paper_doi 10.1039/D3CE00671A
_journal_volume 25
_journal_year 2023
_chemical_formula_sum 'C88 H88 Cl4 N4 O9 Zn2'
_chemical_formula_weight 1618.16
_space_group_crystal_system triclinic
_space_group_IT_number 2
_space_group_name_Hall '-P 1'
_space_group_name_H-M_alt 'P -1'
_atom_sites_solution_hydrogens geom
_atom_sites_solution_primary dual
_audit_creation_method SHELXL-2019/3
_audit_update_record
;
2023-07-04 deposited with the CCDC.	2023-08-16 downloaded from the CCDC.
;
_cell_angle_alpha 106.71(3)
_cell_angle_beta 102.08(3)
_cell_angle_gamma 104.65(3)
_cell_formula_units_Z 2
_cell_length_a 11.135(2)
_cell_length_b 19.665(4)
_cell_length_c 21.122(4)
_cell_measurement_reflns_used 68101
_cell_measurement_temperature 293(2)
_cell_measurement_theta_max 33.521
_cell_measurement_theta_min 0.424
_cell_volume 4082(2)
_computing_cell_refinement 'HKL3000sm (Otwinowski & Minor, 1997)'
_computing_data_collection 'PAL BL2D-SMDC Program (Shin et. al, 2016)'
_computing_data_reduction 'HKL3000sm (Otwinowski & Minor, 1997)'
_computing_molecular_graphics ORTEP
_computing_publication_material CIFTAB
_computing_structure_refinement 'SHELXL-2019/2 (Sheldrick, 2019)'
_computing_structure_solution 'SHELXT 2018/2 (Sheldrick, 2018)'
_diffrn_ambient_temperature 293(2)
_diffrn_measured_fraction_theta_full 0.970
_diffrn_measured_fraction_theta_max 0.722
_diffrn_measurement_device_type 'Rayonix MX225HS CCD area detector'
_diffrn_measurement_method 'omega scan'
_diffrn_radiation_type synchrotron
_diffrn_radiation_wavelength 0.740
_diffrn_reflns_av_R_equivalents 0.0247
_diffrn_reflns_av_unetI/netI 0.0565
_diffrn_reflns_Laue_measured_fraction_full 0.970
_diffrn_reflns_Laue_measured_fraction_max 0.722
_diffrn_reflns_limit_h_max 15
_diffrn_reflns_limit_h_min -15
_diffrn_reflns_limit_k_max 28
_diffrn_reflns_limit_k_min -27
_diffrn_reflns_limit_l_max 28
_diffrn_reflns_limit_l_min -28
_diffrn_reflns_number 37941
_diffrn_reflns_point_group_measured_fraction_full 0.970
_diffrn_reflns_point_group_measured_fraction_max 0.722
_diffrn_reflns_theta_full 26.359
_diffrn_reflns_theta_max 32.977
_diffrn_reflns_theta_min 1.194
_diffrn_source 'PLSII 2D bending magnet'
_exptl_absorpt_coefficient_mu 0.864
_exptl_absorpt_correction_T_max 1.000
_exptl_absorpt_correction_T_min 0.912
_exptl_absorpt_correction_type empirical
_exptl_absorpt_process_details 'HKL3000sm Scalepack(Otwinowski et.al,2003)'
_exptl_crystal_colour yellow
_exptl_crystal_density_diffrn 1.316
_exptl_crystal_description block
_exptl_crystal_F_000 1688
_refine_diff_density_max 0.791
_refine_diff_density_min -0.494
_refine_diff_density_rms 0.067
_refine_ls_extinction_method none
_refine_ls_goodness_of_fit_ref 0.871
_refine_ls_hydrogen_treatment constr
_refine_ls_matrix_type full
_refine_ls_number_parameters 1102
_refine_ls_number_reflns 19656
_refine_ls_number_restraints 1767
_refine_ls_restrained_S_all 0.900
_refine_ls_R_factor_all 0.1295
_refine_ls_R_factor_gt 0.0669
_refine_ls_shift/su_max 0.001
_refine_ls_shift/su_mean 0.000
_refine_ls_structure_factor_coef Fsqd
_refine_ls_weighting_details 'w=1/[\s^2^(Fo^2^)+(0.1547P)^2^] where P=(Fo^2^+2Fc^2^)/3'
_refine_ls_weighting_scheme calc
_refine_ls_wR_factor_gt 0.2005
_refine_ls_wR_factor_ref 0.2321
_reflns_Friedel_coverage 0.000
_reflns_number_gt 8850
_reflns_number_total 19656
_reflns_threshold_expression 'I > 2\s(I)'
_cod_data_source_file d3ce00671a2.cif
_cod_data_source_block ZnCl2_original_THF
_cod_depositor_comments 'Adding full bibliography for 7247220--7247223.cif.'
_cod_original_cell_volume 4082.5(17)
_cod_database_code 7247220
_shelx_shelxl_version_number 2019/3
_shelx_space_group_comment
;
The symmetry employed for this shelxl refinement is uniquely defined
by the following loop, which should always be used as a source of
symmetry information in preference to the above space-group names.
They are only intended as comments.
;

loop_
_space_group_symop_operation_xyz
'x, y, z'
'-x, -y, -z'

loop_
_atom_site_label
_atom_site_type_symbol
_atom_site_fract_x
_atom_site_fract_y
_atom_site_fract_z
_atom_site_U_iso_or_equiv
_atom_site_adp_type
_atom_site_occupancy
_atom_site_site_symmetry_order
_atom_site_calc_flag
_atom_site_refinement_flags_posn
_atom_site_refinement_flags_adp
_atom_site_refinement_flags_occupancy
_atom_site_disorder_assembly
_atom_site_disorder_group
O1B O 0.577(2) 0.6223(8) 0.6066(11) 0.234(4) Uani 0.382(5) 1 d D U P A -2
C1E C 0.576(2) 0.5791(11) 0.6525(8) 0.209(4) Uani 0.382(5) 1 d D U P A -2
H1EA H 0.554506 0.603706 0.693317 0.251 Uiso 0.382(5) 1 calc R U P A -2
H1EB H 0.660068 0.573062 0.667014 0.251 Uiso 0.382(5) 1 calc R U P A -2
C1F C 0.4709(19) 0.5032(10) 0.6083(10) 0.197(5) Uani 0.382(5) 1 d D U P A -2
H1FA H 0.384305 0.505823 0.605873 0.236 Uiso 0.382(5) 1 calc R U P A -2
H1FB H 0.482370 0.464063 0.625869 0.236 Uiso 0.382(5) 1 calc R U P A -2
C1G C 0.496(2) 0.4905(9) 0.5380(9) 0.194(5) Uani 0.382(5) 1 d D U P A -2
H1GA H 0.565479 0.469702 0.535528 0.233 Uiso 0.382(5) 1 calc R U P A -2
H1GB H 0.417630 0.457107 0.500284 0.233 Uiso 0.382(5) 1 calc R U P A -2
C1H C 0.534(2) 0.5692(12) 0.5363(10) 0.213(5) Uani 0.382(5) 1 d D U P A -2
H1HA H 0.602828 0.576824 0.515151 0.255 Uiso 0.382(5) 1 calc R U P A -2
H1HB H 0.459421 0.576474 0.509137 0.255 Uiso 0.382(5) 1 calc R U P A -2
O1 O 0.9052(9) 0.8993(5) 0.6606(6) 0.297(3) Uani 1 1 d D U . . .
C1 C 0.6924(4) 0.2460(2) 0.6913(2) 0.0888(11) Uani 1 1 d . U . . .
H1 H 0.677623 0.211128 0.713014 0.107 Uiso 1 1 calc R U . . .
Zn2 Zn 0.34474(4) 0.87762(2) 0.53876(2) 0.07749(16) Uani 1 1 d . U . . .
Cl2 Cl 0.19771(11) 0.79048(6) 0.55523(6) 0.0963(3) Uani 1 1 d . U . . .
O2 O 0.7475(3) 0.39863(15) 0.59008(15) 0.0881(7) Uani 1 1 d . U . . .
O2A O 0.3962(14) 0.8214(6) 0.8183(7) 0.221(4) Uani 0.572(6) 1 d D U P B 3
C2A C 0.4931(13) 0.7960(12) 0.8469(11) 0.240(4) Uani 0.572(6) 1 d D U P B 3
H2AA H 0.570916 0.838273 0.876132 0.288 Uiso 0.572(6) 1 calc R U P B 3
H2AB H 0.515311 0.763508 0.810376 0.288 Uiso 0.572(6) 1 calc R U P B 3
C2B C 0.4386(16) 0.7520(7) 0.8901(8) 0.227(4) Uani 0.572(6) 1 d D U P B 3
H2BA H 0.464412 0.783737 0.938674 0.272 Uiso 0.572(6) 1 calc R U P B 3
H2BB H 0.466518 0.708473 0.886238 0.272 Uiso 0.572(6) 1 calc R U P B 3
C2C C 0.2885(14) 0.7281(9) 0.8555(10) 0.230(4) Uani 0.572(6) 1 d D U P B 3
H2CA H 0.256434 0.680820 0.816381 0.276 Uiso 0.572(6) 1 calc R U P B 3
H2CB H 0.241021 0.723519 0.888513 0.276 Uiso 0.572(6) 1 calc R U P B 3
C2D C 0.2785(13) 0.7934(9) 0.8321(10) 0.213(4) Uani 0.572(6) 1 d D U P B 3
H2DA H 0.204922 0.776195 0.790696 0.255 Uiso 0.572(6) 1 calc R U P B 3
H2DB H 0.267006 0.832355 0.868303 0.255 Uiso 0.572(6) 1 calc R U P B 3
O2B O 0.4019(18) 0.6885(8) 0.8428(9) 0.236(4) Uani 0.428(6) 1 d D U P B 4
C2E C 0.502(2) 0.7505(12) 0.8426(14) 0.234(4) Uani 0.428(6) 1 d D U P B 4
H2E1 H 0.505664 0.743746 0.795830 0.281 Uiso 0.428(6) 1 calc R U P B 4
H2E2 H 0.585871 0.755762 0.871549 0.281 Uiso 0.428(6) 1 calc R U P B 4
C2F C 0.461(2) 0.8212(9) 0.8724(14) 0.223(4) Uani 0.428(6) 1 d D U P B 4
H2F1 H 0.533500 0.860433 0.910170 0.268 Uiso 0.428(6) 1 calc R U P B 4
H2F2 H 0.436221 0.841046 0.836561 0.268 Uiso 0.428(6) 1 calc R U P B 4
C2G C 0.348(2) 0.7956(11) 0.8982(13) 0.222(4) Uani 0.428(6) 1 d D U P B 4
H2G1 H 0.267485 0.793576 0.868033 0.266 Uiso 0.428(6) 1 calc R U P B 4
H2G2 H 0.361940 0.828767 0.944977 0.266 Uiso 0.428(6) 1 calc R U P B 4
C2H C 0.345(2) 0.7148(11) 0.8963(12) 0.231(4) Uani 0.428(6) 1 d D U P B 4
H2H1 H 0.395773 0.717056 0.940675 0.277 Uiso 0.428(6) 1 calc R U P B 4
H2H2 H 0.256433 0.681950 0.885142 0.277 Uiso 0.428(6) 1 calc R U P B 4
N2 N 0.4409(3) 0.43450(19) 0.85381(18) 0.0869(9) Uani 1 1 d . U . . .
C2 C 0.6110(4) 0.2906(2) 0.6869(2) 0.0784(9) Uani 1 1 d . U . . .
Zn3 Zn 0.31333(5) 0.33579(3) 0.77566(2) 0.08486(17) Uani 1 1 d . U . . .
Cl3 Cl 0.28548(11) 0.94163(6) 0.47586(6) 0.0937(3) Uani 1 1 d . U . . .
O3 O 0.9930(6) 0.6016(3) 0.8569(4) 0.211(2) Uani 1 1 d . U . . .
O3A O 0.7111(15) 0.3042(8) 0.8845(7) 0.261(4) Uani 0.598(6) 1 d D U P C 5
C3A C 0.6445(12) 0.2409(11) 0.8999(11) 0.269(4) Uani 0.598(6) 1 d D U P C 5
H3AA H 0.611376 0.195233 0.859123 0.322 Uiso 0.598(6) 1 calc R U P C 5
H3AB H 0.572176 0.249389 0.916005 0.322 Uiso 0.598(6) 1 calc R U P C 5
C3B C 0.7475(19) 0.2347(10) 0.9575(9) 0.257(4) Uani 0.598(6) 1 d D U P C 5
H3BA H 0.745585 0.262699 1.003107 0.309 Uiso 0.598(6) 1 calc R U P C 5
H3BB H 0.733063 0.182564 0.952923 0.309 Uiso 0.598(6) 1 calc R U P C 5
C3C C 0.8739(14) 0.2682(11) 0.9464(10) 0.242(4) Uani 0.598(6) 1 d D U P C 5
H3CA H 0.903591 0.228902 0.922150 0.291 Uiso 0.598(6) 1 calc R U P C 5
H3CB H 0.940065 0.299414 0.990411 0.291 Uiso 0.598(6) 1 calc R U P C 5
C3D C 0.8465(15) 0.3152(11) 0.9030(11) 0.256(5) Uani 0.598(6) 1 d D U P C 5
H3DA H 0.895619 0.368025 0.929262 0.307 Uiso 0.598(6) 1 calc R U P C 5
H3DB H 0.872567 0.300056 0.861485 0.307 Uiso 0.598(6) 1 calc R U P C 5
O3B O 0.701(2) 0.3153(12) 0.9666(9) 0.261(4) Uani 0.402(6) 1 d D U P C 6
C3E C 0.825(2) 0.3350(11) 0.9535(15) 0.258(4) Uani 0.402(6) 1 d D U P C 6
H3E1 H 0.895833 0.349909 0.995809 0.309 Uiso 0.402(6) 1 calc R U P C 6
H3E2 H 0.835537 0.376747 0.937046 0.309 Uiso 0.402(6) 1 calc R U P C 6
C3F C 0.829(2) 0.2664(16) 0.8990(15) 0.259(4) Uani 0.402(6) 1 d D U P C 6
H3F1 H 0.884268 0.242773 0.919697 0.311 Uiso 0.402(6) 1 calc R U P C 6
H3F2 H 0.860379 0.280070 0.863377 0.311 Uiso 0.402(6) 1 calc R U P C 6
C3G C 0.688(3) 0.2142(12) 0.8689(10) 0.261(5) Uani 0.402(6) 1 d D U P C 6
H3G1 H 0.682001 0.161735 0.853650 0.314 Uiso 0.402(6) 1 calc R U P C 6
H3G2 H 0.640546 0.224245 0.830400 0.314 Uiso 0.402(6) 1 calc R U P C 6
C3H C 0.637(2) 0.2355(13) 0.9322(14) 0.270(5) Uani 0.402(6) 1 d D U P C 6
H3H1 H 0.543041 0.223340 0.917366 0.324 Uiso 0.402(6) 1 calc R U P C 6
H3H2 H 0.659071 0.208933 0.962717 0.324 Uiso 0.402(6) 1 calc R U P C 6
N3 N 0.4784(3) 0.83276(17) 0.50601(16) 0.0777(8) Uani 1 1 d . U . . .
C3 C 0.4468(5) 0.5033(2) 0.8471(2) 0.0952(12) Uani 1 1 d . U . . .
H3 H 0.388732 0.503740 0.808626 0.114 Uiso 1 1 calc R U . . .
Cl4 Cl 0.14445(11) 0.36566(7) 0.73301(6) 0.1013(3) Uani 1 1 d . U . . .
O4 O 0.7757(3) 0.68729(14) 0.47082(15) 0.0849(7) Uani 1 1 d . U . . .
N4 N 0.4359(3) 0.32986(18) 0.71493(17) 0.0829(8) Uani 1 1 d . U . . .
C4 C 0.4989(4) 0.7740(2) 0.5230(2) 0.0819(10) Uani 1 1 d . U . . .
H4 H 0.446534 0.752634 0.545931 0.098 Uiso 1 1 calc R U . . .
Cl5 Cl 0.29496(15) 0.23792(7) 0.80862(7) 0.1171(4) Uani 1 1 d . U . . .
O5 O 0.7089(3) 0.70361(15) 0.99281(15) 0.0945(8) Uani 1 1 d . U . . .
N5 N 0.4675(3) 0.94289(19) 0.63857(17) 0.0859(8) Uani 1 1 d . U . . .
C5 C 0.6742(4) 0.7773(2) 0.47407(19) 0.0740(9) Uani 1 1 d . U . . .
O6 O 0.7374(4) 1.00342(19) 0.87791(17) 0.1228(11) Uani 1 1 d . U . . .
C6 C 0.7854(4) 0.5000(3) 0.3654(2) 0.0904(11) Uani 1 1 d . U . . .
H6 H 0.786777 0.537838 0.347144 0.108 Uiso 1 1 calc R U . . .
C7 C 1.1045(13) 0.9795(7) 0.6699(7) 0.248(4) Uani 1 1 d . U . . .
H7A H 1.164374 0.969324 0.644005 0.297 Uiso 1 1 calc R U . . .
H7B H 1.123985 1.033584 0.689241 0.297 Uiso 1 1 calc R U . . .
C8 C 0.8687(10) 0.5724(6) 0.8637(6) 0.225(3) Uani 1 1 d . U . . .
H8A H 0.875990 0.584396 0.912498 0.270 Uiso 1 1 calc R U . . .
H8B H 0.811179 0.596281 0.844903 0.270 Uiso 1 1 calc R U . . .
C9 C 0.8242(4) 0.5197(2) 0.4376(2) 0.0799(9) Uani 1 1 d . U . . .
C10 C 0.7460(5) 0.4277(3) 0.3212(3) 0.1079(13) Uani 1 1 d . U . . .
H10 H 0.721672 0.417025 0.273550 0.129 Uiso 1 1 calc R U . . .
C11 C 0.7413(5) 0.3685(3) 0.3464(3) 0.1084(14) Uani 1 1 d . U . . .
H11 H 0.715007 0.319155 0.315522 0.130 Uiso 1 1 calc R U . . .
C12 C 0.7753(4) 0.3834(2) 0.4159(3) 0.0970(12) Uani 1 1 d . U . . .
H12 H 0.770171 0.343632 0.431760 0.116 Uiso 1 1 calc R U . . .
C13 C 0.8189(4) 0.4588(2) 0.4654(2) 0.0819(10) Uani 1 1 d . U . . .
C14 C 0.8565(4) 0.4765(2) 0.5359(2) 0.0825(10) Uani 1 1 d . U . . .
C15 C 0.8943(4) 0.5493(2) 0.5827(2) 0.0828(10) Uani 1 1 d . U . . .
C16 C 0.9003(4) 0.6103(2) 0.5561(2) 0.0805(9) Uani 1 1 d . U . . .
C17 C 0.8677(4) 0.5939(2) 0.4845(2) 0.0788(9) Uani 1 1 d . U . . .
C18 C 0.9260(5) 0.5683(3) 0.6549(2) 0.1003(12) Uani 1 1 d . U . . .
H18 H 0.923215 0.530283 0.673011 0.120 Uiso 1 1 calc R U . . .
C19 C 0.9612(5) 0.6413(3) 0.6998(3) 0.1128(14) Uani 1 1 d . U . . .
H19 H 0.978034 0.652190 0.747287 0.135 Uiso 1 1 calc R U . . .
C20 C 0.9712(5) 0.6985(3) 0.6730(3) 0.1077(13) Uani 1 1 d D U . . .
H20 H 1.000164 0.748241 0.703398 0.129 Uiso 1 1 calc R U . . .
C21 C 0.9405(4) 0.6840(2) 0.6051(2) 0.0916(11) Uani 1 1 d . U . . .
H21 H 0.945588 0.723947 0.589337 0.110 Uiso 1 1 calc R U . . .
C22 C 0.8596(4) 0.4138(2) 0.5654(2) 0.0862(10) Uani 1 1 d . U . . .
H22A H 0.855817 0.368711 0.529539 0.103 Uiso 1 1 calc R U . . .
H22B H 0.939324 0.429802 0.603124 0.103 Uiso 1 1 calc R U . . .
C23 C 0.7377(4) 0.3490(2) 0.6243(2) 0.0785(9) Uani 1 1 d . U . . .
C24 C 0.6354(4) 0.3427(2) 0.65356(19) 0.0756(9) Uani 1 1 d . U . . .
C25 C 0.7924(4) 0.2548(2) 0.6632(2) 0.0869(10) Uani 1 1 d . U . . .
H25 H 0.846541 0.226165 0.666847 0.104 Uiso 1 1 calc R U . . .
C26 C 0.8153(4) 0.3052(2) 0.6297(2) 0.0823(10) Uani 1 1 d . U . . .
H26 H 0.883632 0.309567 0.610571 0.099 Uiso 1 1 calc R U . . .
C27 C 0.8791(4) 0.6580(2) 0.4591(2) 0.0810(10) Uani 1 1 d . U . . .
H27A H 0.963214 0.696972 0.483907 0.097 Uiso 1 1 calc R U . . .
H27B H 0.870935 0.640735 0.409980 0.097 Uiso 1 1 calc R U . . .
C28 C 0.7735(4) 0.7504(2) 0.4570(2) 0.0801(9) Uani 1 1 d . U . . .
C29 C 0.8542(4) 0.7854(2) 0.4259(2) 0.0878(10) Uani 1 1 d . U . . .
H29 H 0.919864 0.767753 0.414658 0.105 Uiso 1 1 calc R U . . .
C30 C 0.8362(5) 0.8474(2) 0.4116(2) 0.0976(12) Uani 1 1 d . U . . .
H30 H 0.891392 0.871225 0.391206 0.117 Uiso 1 1 calc R U . . .
C31 C 0.7408(5) 0.8742(2) 0.4264(2) 0.0922(11) Uani 1 1 d . U . . .
H31 H 0.730427 0.915498 0.415669 0.111 Uiso 1 1 calc R U . . .
C32 C 0.6574(4) 0.8394(2) 0.4580(2) 0.0799(9) Uani 1 1 d . U . . .
C33 C 0.5528(4) 0.3879(2) 0.6513(2) 0.0818(10) Uani 1 1 d . U . . .
H33 H 0.564063 0.421988 0.628519 0.098 Uiso 1 1 calc R U . . .
C34 C 0.4587(4) 0.3807(2) 0.6825(2) 0.0839(10) Uani 1 1 d . U . . .
H34 H 0.407428 0.411354 0.681958 0.101 Uiso 1 1 calc R U . . .
C35 C 0.5091(4) 0.2877(2) 0.7170(2) 0.0826(10) Uani 1 1 d . U . . .
H35 H 0.492984 0.253684 0.739545 0.099 Uiso 1 1 calc R U . . .
C36 C 0.5548(4) 0.8634(2) 0.4749(2) 0.0823(10) Uani 1 1 d . U . . .
H36 H 0.540604 0.903391 0.463157 0.099 Uiso 1 1 calc R U . . .
C37 C 0.5913(4) 0.7457(2) 0.5080(2) 0.0800(10) Uani 1 1 d . U . . .
H37 H 0.600882 0.705001 0.520005 0.096 Uiso 1 1 calc R U . . .
C38 C 0.5318(4) 0.5688(2) 0.8931(2) 0.0948(12) Uani 1 1 d D U . . .
H38 H 0.532108 0.613365 0.885912 0.114 Uiso 1 1 calc R U . . .
C39 C 0.6217(4) 0.5712(2) 0.9528(2) 0.0837(10) Uani 1 1 d . U . . .
C40 C 0.6188(4) 0.5012(2) 0.9599(2) 0.0793(9) Uani 1 1 d . U . . .
C41 C 0.5245(4) 0.4352(2) 0.9084(2) 0.0834(10) Uani 1 1 d . U . . .
H41 H 0.521293 0.389350 0.913294 0.100 Uiso 1 1 calc R U . . .
C42 C 0.5760(4) 0.9965(2) 0.6493(2) 0.0848(10) Uani 1 1 d . U . . .
H42 H 0.585522 1.013446 0.613250 0.102 Uiso 1 1 calc R U . . .
C43 C 0.6792(4) 1.0301(2) 0.7124(2) 0.0880(10) Uani 1 1 d . U . . .
C44 C 0.6611(5) 1.0039(2) 0.7658(2) 0.0933(11) Uani 1 1 d . U . . .
C45 C 0.5432(5) 0.9479(3) 0.7546(2) 0.0986(12) Uani 1 1 d . U . . .
H45 H 0.528555 0.930423 0.789781 0.118 Uiso 1 1 calc R U . . .
C46 C 0.4520(5) 0.9199(3) 0.6923(2) 0.0981(12) Uani 1 1 d . U . . .
H46 H 0.374363 0.882967 0.685433 0.118 Uiso 1 1 calc R U . . .
C47 C 0.7109(4) 0.6387(2) 1.0047(2) 0.0862(10) Uani 1 1 d . U . . .
C48 C 0.7948(4) 0.6354(2) 1.0602(2) 0.0917(11) Uani 1 1 d . U . . .
H48 H 0.855708 0.679542 1.093909 0.110 Uiso 1 1 calc R U . . .
C49 C 0.7896(5) 0.5653(3) 1.0667(2) 0.0974(12) Uani 1 1 d . U . . .
H49 H 0.845843 0.564026 1.105335 0.117 Uiso 1 1 calc R U . . .
C50 C 0.7040(4) 0.4998(3) 1.0176(2) 0.0923(11) Uani 1 1 d . U . . .
H50 H 0.702229 0.454133 1.022531 0.111 Uiso 1 1 calc R U . . .
C51 C 0.8087(5) 0.7720(2) 1.0400(2) 0.0936(11) Uani 1 1 d . U . . .
H51A H 0.893305 0.765441 1.045834 0.112 Uiso 1 1 calc R U . . .
H51B H 0.794124 0.785581 1.085005 0.112 Uiso 1 1 calc R U . . .
C52 C 0.8045(4) 0.8334(2) 1.0103(2) 0.0915(11) Uani 1 1 d . U . . .
C53 C 0.7459(5) 0.8869(3) 1.0365(2) 0.1004(12) Uani 1 1 d . U . . .
C54 C 0.7533(5) 0.9482(3) 1.0105(2) 0.1020(13) Uani 1 1 d . U . . .
C55 C 0.8206(5) 0.9540(3) 0.9622(2) 0.1016(13) Uani 1 1 d . U . . .
C56 C 0.8722(5) 0.8978(3) 0.9338(2) 0.1033(13) Uani 1 1 d . U . . .
C57 C 0.8641(5) 0.8368(3) 0.9589(2) 0.0977(12) Uani 1 1 d . U . . .
C58 C 0.7959(5) 1.0854(2) 0.7211(2) 0.0990(12) Uani 1 1 d . U . . .
H58 H 0.807253 1.102097 0.685122 0.119 Uiso 1 1 calc R U . . .
C59 C 0.8904(5) 1.1136(3) 0.7818(3) 0.1179(15) Uani 1 1 d . U . . .
H59 H 0.967751 1.150172 0.787628 0.141 Uiso 1 1 calc R U . . .
C60 C 0.8749(5) 1.0890(3) 0.8374(3) 0.1167(16) Uani 1 1 d . U . . .
H60 H 0.941396 1.110151 0.879401 0.140 Uiso 1 1 calc R U . . .
C61 C 0.7636(5) 1.0347(3) 0.8298(2) 0.1058(13) Uani 1 1 d . U . . .
C62 C 0.6767(5) 0.8828(3) 1.0844(3) 0.1114(14) Uani 1 1 d D U . . .
H62 H 0.671469 0.844092 1.101861 0.134 Uiso 1 1 calc R U . . .
C63 C 0.6175(6) 0.9331(4) 1.1060(3) 0.1362(17) Uani 1 1 d D U . . .
H63 H 0.571162 0.927768 1.137195 0.163 Uiso 1 1 calc R U . . .
C64 C 0.6244(7) 0.9937(4) 1.0822(3) 0.1360(17) Uani 1 1 d . U . . .
H64 H 0.584841 1.028814 1.098192 0.163 Uiso 1 1 calc R U . . .
C65 C 0.6892(6) 0.9996(3) 1.0362(3) 0.1191(15) Uani 1 1 d . U . . .
H65 H 0.692525 1.039238 1.020118 0.143 Uiso 1 1 calc R U . . .
C66 C 0.8434(5) 1.0215(3) 0.9405(2) 0.1124(15) Uani 1 1 d . U . . .
H66A H 0.844772 1.065008 0.977147 0.135 Uiso 1 1 calc R U . . .
H66B H 0.926458 1.032905 0.931141 0.135 Uiso 1 1 calc R U . . .
C67 C 0.9337(6) 0.8994(3) 0.8821(3) 0.1249(16) Uani 1 1 d . U . . .
H67 H 0.938094 0.938202 0.864874 0.150 Uiso 1 1 calc R U . . .
C68 C 0.9866(7) 0.8468(4) 0.8565(3) 0.1395(18) Uani 1 1 d . U . . .
H68 H 1.027111 0.850171 0.822639 0.167 Uiso 1 1 calc R U . . .
C69 C 0.9803(7) 0.7862(4) 0.8812(3) 0.1391(18) Uani 1 1 d . U . . .
H69 H 1.016502 0.749738 0.864145 0.167 Uiso 1 1 calc R U . . .
C70 C 0.9193(5) 0.7830(3) 0.9310(3) 0.1151(14) Uani 1 1 d . U . . .
H70 H 0.914335 0.743226 0.946973 0.138 Uiso 1 1 calc R U . . .
C71 C 0.9920(11) 0.9100(5) 0.7233(5) 0.223(3) Uani 1 1 d D U . . .
H71A H 0.992179 0.862171 0.727437 0.267 Uiso 1 1 calc R U . . .
H71B H 0.970016 0.938711 0.762249 0.267 Uiso 1 1 calc R U . . .
C72 C 1.1150(11) 0.9510(7) 0.7204(7) 0.258(4) Uani 1 1 d D U . . .
H72A H 1.161356 0.991809 0.764614 0.309 Uiso 1 1 calc R U . . .
H72B H 1.166169 0.917812 0.713167 0.309 Uiso 1 1 calc R U . . .
C73 C 0.9674(13) 0.9418(7) 0.6243(6) 0.260(4) Uani 1 1 d D U . . .
H73A H 0.926757 0.978529 0.618075 0.313 Uiso 1 1 calc R U . . .
H73B H 0.963244 0.908820 0.579208 0.313 Uiso 1 1 calc R U . . .
C74 C 0.8143(9) 0.4945(5) 0.8293(5) 0.215(3) Uani 1 1 d D U . . .
H74A H 0.743963 0.481386 0.787397 0.258 Uiso 1 1 calc R U . . .
H74B H 0.781994 0.469769 0.859056 0.258 Uiso 1 1 calc R U . . .
C75 C 0.9247(8) 0.4750(5) 0.8135(5) 0.192(3) Uani 1 1 d D U . . .
H75A H 0.942269 0.439703 0.835106 0.230 Uiso 1 1 calc R U . . .
H75B H 0.903980 0.450713 0.763756 0.230 Uiso 1 1 calc R U . . .
C76 C 1.0395(8) 0.5417(4) 0.8385(5) 0.176(2) Uani 1 1 d . U . . .
H76A H 1.102535 0.542384 0.878334 0.211 Uiso 1 1 calc R U . . .
H76B H 1.080235 0.543657 0.802448 0.211 Uiso 1 1 calc R U . . .
O1A O 0.6250(13) 0.7117(8) 0.6764(7) 0.262(4) Uani 0.618(5) 1 d D U P A 1
C1A C 0.600(2) 0.6319(9) 0.6519(7) 0.239(4) Uani 0.618(5) 1 d D U P A 1
H1AA H 0.662732 0.619948 0.628898 0.287 Uiso 0.618(5) 1 calc R U P A 1
H1AB H 0.513275 0.605891 0.618937 0.287 Uiso 0.618(5) 1 calc R U P A 1
C1B C 0.6109(16) 0.6073(7) 0.7148(9) 0.212(4) Uani 0.618(5) 1 d D U P A 1
H1BA H 0.542094 0.560325 0.704316 0.255 Uiso 0.618(5) 1 calc R U P A 1
H1BB H 0.694572 0.600991 0.729731 0.255 Uiso 0.618(5) 1 calc R U P A 1
C1C C 0.5971(17) 0.6701(9) 0.7686(7) 0.237(5) Uani 0.618(5) 1 d D U P A 1
H1CA H 0.650296 0.677688 0.814408 0.284 Uiso 0.618(5) 1 calc R U P A 1
H1CB H 0.507022 0.660032 0.768224 0.284 Uiso 0.618(5) 1 calc R U P A 1
C1D C 0.644(2) 0.7381(7) 0.7489(8) 0.268(5) Uani 0.618(5) 1 d D U P A 1
H1DA H 0.594337 0.771541 0.760427 0.321 Uiso 0.618(5) 1 calc R U P A 1
H1DB H 0.735099 0.765523 0.774055 0.321 Uiso 0.618(5) 1 calc R U P A 1

loop_
_atom_site_aniso_label
_atom_site_aniso_U_11
_atom_site_aniso_U_22
_atom_site_aniso_U_33
_atom_site_aniso_U_23
_atom_site_aniso_U_13
_atom_site_aniso_U_12
O1B 0.220(5) 0.253(6) 0.233(6) 0.097(5) 0.083(5) 0.062(5)
C1E 0.204(6) 0.222(6) 0.224(6) 0.103(5) 0.073(5) 0.077(5)
C1F 0.198(7) 0.204(7) 0.211(7) 0.099(6) 0.060(6) 0.080(6)
C1G 0.195(7) 0.201(7) 0.212(7) 0.101(6) 0.065(6) 0.073(6)
C1H 0.206(7) 0.220(7) 0.223(7) 0.097(6) 0.073(6) 0.063(6)
O1 0.303(6) 0.278(6) 0.275(6) 0.098(5) 0.071(5) 0.055(5)
C1 0.105(3) 0.080(2) 0.094(3) 0.049(2) 0.039(2) 0.024(2)
Zn2 0.0860(3) 0.0693(3) 0.0780(3) 0.0332(2) 0.0279(2) 0.0172(2)
Cl2 0.0985(7) 0.0806(6) 0.1070(8) 0.0421(6) 0.0377(6) 0.0107(5)
O2 0.0929(16) 0.0850(16) 0.116(2) 0.0622(15) 0.0552(15) 0.0288(14)
O2A 0.231(6) 0.208(5) 0.230(6) 0.102(5) 0.063(5) 0.060(5)
C2A 0.233(6) 0.228(6) 0.246(6) 0.086(5) 0.058(5) 0.069(5)
C2B 0.228(5) 0.224(5) 0.230(5) 0.089(4) 0.065(4) 0.075(4)
C2C 0.230(5) 0.230(5) 0.227(6) 0.082(5) 0.069(5) 0.070(5)
C2D 0.215(6) 0.210(5) 0.224(6) 0.080(5) 0.076(5) 0.079(5)
O2B 0.237(6) 0.228(6) 0.236(6) 0.087(5) 0.054(5) 0.077(5)
C2E 0.231(6) 0.225(6) 0.239(6) 0.086(5) 0.060(5) 0.072(5)
C2F 0.226(5) 0.214(5) 0.234(5) 0.088(4) 0.061(4) 0.078(4)
C2G 0.228(6) 0.217(5) 0.228(6) 0.083(5) 0.066(5) 0.085(5)
C2H 0.231(6) 0.228(6) 0.233(6) 0.082(5) 0.066(5) 0.080(5)
N2 0.098(2) 0.083(2) 0.084(2) 0.0411(17) 0.0332(17) 0.0202(17)
C2 0.090(2) 0.074(2) 0.079(2) 0.0390(17) 0.0319(18) 0.0216(18)
Zn3 0.0936(3) 0.0829(3) 0.0804(3) 0.0385(2) 0.0376(3) 0.0138(2)
Cl3 0.1145(8) 0.0831(6) 0.0938(7) 0.0460(6) 0.0333(6) 0.0324(6)
O3 0.197(4) 0.172(4) 0.260(5) 0.072(4) 0.092(4) 0.044(3)
O3A 0.273(5) 0.254(5) 0.262(5) 0.109(4) 0.078(4) 0.081(4)
C3A 0.272(5) 0.263(5) 0.267(6) 0.104(5) 0.084(5) 0.073(5)
C3B 0.263(5) 0.256(5) 0.260(5) 0.102(4) 0.082(4) 0.086(4)
C3C 0.254(6) 0.243(6) 0.246(6) 0.109(5) 0.068(5) 0.090(5)
C3D 0.263(6) 0.253(6) 0.257(6) 0.106(5) 0.082(5) 0.078(5)
O3B 0.265(6) 0.258(6) 0.261(6) 0.097(5) 0.087(5) 0.080(5)
C3E 0.263(6) 0.255(5) 0.259(6) 0.097(5) 0.083(5) 0.082(5)
C3F 0.264(5) 0.255(5) 0.262(5) 0.098(4) 0.084(4) 0.082(4)
C3G 0.265(6) 0.258(6) 0.263(6) 0.099(5) 0.084(5) 0.084(5)
C3H 0.271(6) 0.268(6) 0.266(6) 0.100(5) 0.084(5) 0.075(5)
N3 0.0904(19) 0.0677(17) 0.0806(19) 0.0359(15) 0.0299(16) 0.0218(15)
C3 0.108(3) 0.082(2) 0.088(3) 0.044(2) 0.017(2) 0.013(2)
Cl4 0.0944(7) 0.1183(9) 0.0873(7) 0.0379(6) 0.0318(6) 0.0251(6)
O4 0.0934(16) 0.0768(15) 0.1081(19) 0.0543(14) 0.0467(14) 0.0300(13)
N4 0.092(2) 0.0845(19) 0.081(2) 0.0413(16) 0.0402(16) 0.0185(17)
C4 0.087(2) 0.081(2) 0.087(2) 0.0456(19) 0.0336(19) 0.0195(19)
Cl5 0.1684(12) 0.0935(8) 0.1159(9) 0.0604(7) 0.0777(9) 0.0333(8)
O5 0.1079(19) 0.0765(16) 0.0897(18) 0.0423(14) 0.0208(15) 0.0089(14)
N5 0.095(2) 0.082(2) 0.079(2) 0.0361(16) 0.0276(17) 0.0193(17)
C5 0.085(2) 0.0683(19) 0.075(2) 0.0349(16) 0.0308(17) 0.0210(17)
O6 0.142(3) 0.106(2) 0.090(2) 0.0563(17) 0.0027(18) -0.0054(19)
C6 0.097(3) 0.087(2) 0.091(3) 0.041(2) 0.030(2) 0.024(2)
C7 0.265(6) 0.247(6) 0.241(6) 0.130(5) 0.082(5) 0.053(5)
C8 0.194(5) 0.196(5) 0.264(6) 0.036(5) 0.120(5) 0.041(5)
C9 0.080(2) 0.080(2) 0.090(2) 0.0417(19) 0.0366(18) 0.0215(18)
C10 0.120(3) 0.095(3) 0.098(3) 0.041(2) 0.023(2) 0.020(2)
C11 0.116(3) 0.087(3) 0.111(3) 0.031(2) 0.031(3) 0.023(2)
C12 0.099(3) 0.082(2) 0.111(3) 0.041(2) 0.035(2) 0.021(2)
C13 0.077(2) 0.078(2) 0.098(3) 0.0405(19) 0.0384(19) 0.0197(18)
C14 0.086(2) 0.083(2) 0.097(2) 0.048(2) 0.0489(19) 0.0235(18)
C15 0.092(2) 0.082(2) 0.089(2) 0.0454(19) 0.0441(19) 0.0245(19)
C16 0.085(2) 0.079(2) 0.095(2) 0.0455(19) 0.0444(19) 0.0259(18)
C17 0.079(2) 0.080(2) 0.091(2) 0.0421(19) 0.0411(18) 0.0216(17)
C18 0.121(3) 0.096(3) 0.096(3) 0.051(2) 0.044(2) 0.029(2)
C19 0.143(3) 0.108(3) 0.091(3) 0.041(2) 0.048(3) 0.032(3)
C20 0.133(3) 0.094(3) 0.103(3) 0.038(2) 0.048(3) 0.036(2)
C21 0.109(3) 0.086(2) 0.091(3) 0.042(2) 0.046(2) 0.029(2)
C22 0.089(2) 0.085(2) 0.111(3) 0.058(2) 0.053(2) 0.0286(19)
C23 0.084(2) 0.0700(19) 0.087(2) 0.0392(17) 0.0325(18) 0.0168(17)
C24 0.083(2) 0.0671(19) 0.078(2) 0.0344(17) 0.0308(17) 0.0117(17)
C25 0.093(2) 0.085(2) 0.095(3) 0.047(2) 0.034(2) 0.029(2)
C26 0.081(2) 0.078(2) 0.092(2) 0.0399(19) 0.0324(19) 0.0184(19)
C27 0.088(2) 0.075(2) 0.094(2) 0.0441(19) 0.0415(19) 0.0235(18)
C28 0.090(2) 0.0674(19) 0.088(2) 0.0393(18) 0.0331(19) 0.0176(18)
C29 0.098(2) 0.077(2) 0.102(3) 0.043(2) 0.045(2) 0.026(2)
C30 0.123(3) 0.084(2) 0.113(3) 0.058(2) 0.062(2) 0.031(2)
C31 0.117(3) 0.078(2) 0.107(3) 0.056(2) 0.054(2) 0.032(2)
C32 0.098(2) 0.0679(19) 0.081(2) 0.0365(17) 0.0352(19) 0.0215(18)
C33 0.085(2) 0.080(2) 0.091(2) 0.0454(19) 0.0371(19) 0.0202(19)
C34 0.091(2) 0.084(2) 0.090(2) 0.043(2) 0.041(2) 0.0267(19)
C35 0.095(2) 0.079(2) 0.083(2) 0.0438(19) 0.0357(19) 0.018(2)
C36 0.098(2) 0.070(2) 0.086(2) 0.0381(18) 0.032(2) 0.0248(19)
C37 0.085(2) 0.076(2) 0.092(2) 0.0479(19) 0.0316(19) 0.0224(18)
C38 0.107(3) 0.084(2) 0.087(3) 0.046(2) 0.019(2) 0.011(2)
C39 0.091(2) 0.086(2) 0.078(2) 0.0420(19) 0.0322(19) 0.0161(19)
C40 0.091(2) 0.083(2) 0.076(2) 0.0406(18) 0.0361(18) 0.0250(19)
C41 0.101(3) 0.079(2) 0.083(2) 0.0431(19) 0.040(2) 0.027(2)
C42 0.104(3) 0.073(2) 0.079(2) 0.0363(19) 0.031(2) 0.020(2)
C43 0.106(3) 0.071(2) 0.079(2) 0.0351(18) 0.022(2) 0.0107(19)
C44 0.109(3) 0.075(2) 0.084(2) 0.0382(19) 0.016(2) 0.012(2)
C45 0.107(3) 0.095(3) 0.080(2) 0.040(2) 0.022(2) 0.006(2)
C46 0.105(3) 0.098(3) 0.083(3) 0.041(2) 0.031(2) 0.009(2)
C47 0.099(2) 0.082(2) 0.080(2) 0.0426(19) 0.032(2) 0.0157(19)
C48 0.106(3) 0.086(2) 0.078(2) 0.036(2) 0.027(2) 0.018(2)
C49 0.107(3) 0.098(3) 0.091(3) 0.041(2) 0.025(2) 0.034(2)
C50 0.105(3) 0.084(2) 0.092(3) 0.037(2) 0.032(2) 0.032(2)
C51 0.111(3) 0.076(2) 0.082(2) 0.0355(19) 0.025(2) 0.007(2)
C52 0.111(3) 0.072(2) 0.078(2) 0.0329(19) 0.020(2) 0.009(2)
C53 0.116(3) 0.088(2) 0.081(2) 0.039(2) 0.018(2) 0.007(2)
C54 0.121(3) 0.083(2) 0.086(3) 0.038(2) 0.015(2) 0.012(2)
C55 0.123(3) 0.081(2) 0.078(2) 0.035(2) 0.011(2) 0.005(2)
C56 0.119(3) 0.094(3) 0.075(2) 0.040(2) 0.018(2) -0.002(2)
C57 0.117(3) 0.080(2) 0.080(2) 0.028(2) 0.026(2) 0.009(2)
C58 0.112(3) 0.077(2) 0.092(3) 0.042(2) 0.014(2) 0.004(2)
C59 0.126(3) 0.091(3) 0.110(3) 0.052(2) 0.008(3) -0.004(2)
C60 0.128(3) 0.085(3) 0.105(3) 0.054(2) -0.002(3) -0.009(2)
C61 0.125(3) 0.085(2) 0.088(3) 0.048(2) 0.010(2) 0.003(2)
C62 0.140(3) 0.101(3) 0.105(3) 0.050(2) 0.048(3) 0.035(3)
C63 0.162(4) 0.137(4) 0.118(3) 0.058(3) 0.059(3) 0.039(3)
C64 0.159(4) 0.125(4) 0.134(4) 0.054(3) 0.051(3) 0.052(3)
C65 0.144(4) 0.102(3) 0.107(3) 0.045(3) 0.028(3) 0.035(3)
C66 0.140(3) 0.092(3) 0.082(3) 0.047(2) 0.008(2) 0.003(2)
C67 0.150(4) 0.118(3) 0.098(3) 0.048(3) 0.043(3) 0.017(3)
C68 0.170(4) 0.135(4) 0.106(3) 0.047(3) 0.059(3) 0.020(3)
C69 0.168(4) 0.123(4) 0.114(4) 0.036(3) 0.060(3) 0.022(3)
C70 0.142(3) 0.099(3) 0.095(3) 0.039(2) 0.046(3) 0.013(3)
C71 0.253(6) 0.250(6) 0.189(5) 0.135(5) 0.078(5) 0.050(5)
C72 0.259(6) 0.274(6) 0.235(6) 0.122(5) 0.056(5) 0.059(5)
C73 0.287(6) 0.263(6) 0.231(6) 0.111(5) 0.084(5) 0.062(5)
C74 0.180(5) 0.179(5) 0.248(6) 0.011(4) 0.091(5) 0.053(4)
C75 0.175(5) 0.156(5) 0.227(5) 0.050(4) 0.054(4) 0.053(4)
C76 0.160(4) 0.143(4) 0.240(5) 0.077(4) 0.059(4) 0.065(4)
O1A 0.239(5) 0.274(6) 0.258(6) 0.090(5) 0.090(5) 0.058(5)
C1A 0.218(5) 0.255(6) 0.242(6) 0.085(5) 0.079(5) 0.074(5)
C1B 0.201(6) 0.229(6) 0.231(6) 0.106(5) 0.066(5) 0.085(5)
C1C 0.236(7) 0.248(7) 0.227(7) 0.113(6) 0.057(6) 0.063(6)
C1D 0.251(7) 0.270(7) 0.255(7) 0.092(6) 0.064(6) 0.056(6)

loop_
_atom_type_symbol
_atom_type_description
_atom_type_scat_dispersion_real
_atom_type_scat_dispersion_imag
_atom_type_scat_source
C C 0.0038 0.0019 'International Tables Vol C Tables 4.2.6.8 and 6.1.1.4'
H H 0.0000 0.0000 'International Tables Vol C Tables 4.2.6.8 and 6.1.1.4'
N N 0.0074 0.0037 'International Tables Vol C Tables 4.2.6.8 and 6.1.1.4'
O O 0.0126 0.0068 'International Tables Vol C Tables 4.2.6.8 and 6.1.1.4'
Cl Cl 0.1603 0.1746 'International Tables Vol C Tables 4.2.6.8 and 6.1.1.4'
Zn Zn 0.2662 1.5418 'International Tables Vol C Tables 4.2.6.8 and 6.1.1.4'

loop_
_geom_angle_atom_site_label_1
_geom_angle_atom_site_label_2
_geom_angle_atom_site_label_3
_geom_angle
_geom_angle_site_symmetry_1
_geom_angle_site_symmetry_3
_geom_angle_publ_flag
C1H O1B C1E 107.5(7) . . ?
O1B C1E C1F 104.2(8) . . ?
O1B C1E H1EA 110.9 . . ?
C1F C1E H1EA 110.9 . . ?
O1B C1E H1EB 110.9 . . ?
C1F C1E H1EB 110.9 . . ?
H1EA C1E H1EB 108.9 . . ?
C1E C1F C1G 101.2(7) . . ?
C1E C1F H1FA 111.5 . . ?
C1G C1F H1FA 111.5 . . ?
C1E C1F H1FB 111.5 . . ?
C1G C1F H1FB 111.5 . . ?
H1FA C1F H1FB 109.3 . . ?
C1H C1G C1F 102.3(7) . . ?
C1H C1G H1GA 111.3 . . ?
C1F C1G H1GA 111.3 . . ?
C1H C1G H1GB 111.3 . . ?
C1F C1G H1GB 111.3 . . ?
H1GA C1G H1GB 109.2 . . ?
O1B C1H C1G 108.4(7) . . ?
O1B C1H H1HA 110.0 . . ?
C1G C1H H1HA 110.0 . . ?
O1B C1H H1HB 110.0 . . ?
C1G C1H H1HB 110.0 . . ?
H1HA C1H H1HB 108.4 . . ?
C71 O1 C73 111.2(8) . . ?
C25 C1 C2 119.3(4) . . ?
C25 C1 H1 120.3 . . ?
C2 C1 H1 120.3 . . ?
N3 Zn2 N5 95.41(13) . . ?
N3 Zn2 Cl3 110.34(9) . . ?
N5 Zn2 Cl3 114.82(10) . . ?
N3 Zn2 Cl2 109.05(9) . . ?
N5 Zn2 Cl2 103.17(11) . . ?
Cl3 Zn2 Cl2 120.91(5) . . ?
C23 O2 C22 116.9(3) . . ?
C2A O2A C2D 112.0(6) . . ?
O2A C2A C2B 107.3(6) . . ?
O2A C2A H2AA 110.2 . . ?
C2B C2A H2AA 110.2 . . ?
O2A C2A H2AB 110.2 . . ?
C2B C2A H2AB 110.2 . . ?
H2AA C2A H2AB 108.5 . . ?
C2A C2B C2C 101.6(6) . . ?
C2A C2B H2BA 111.5 . . ?
C2C C2B H2BA 111.5 . . ?
C2A C2B H2BB 111.5 . . ?
C2C C2B H2BB 111.5 . . ?
H2BA C2B H2BB 109.3 . . ?
C2D C2C C2B 101.8(7) . . ?
C2D C2C H2CA 111.4 . . ?
C2B C2C H2CA 111.4 . . ?
C2D C2C H2CB 111.4 . . ?
C2B C2C H2CB 111.4 . . ?
H2CA C2C H2CB 109.3 . . ?
O2A C2D C2C 106.5(6) . . ?
O2A C2D H2DA 110.4 . . ?
C2C C2D H2DA 110.4 . . ?
O2A C2D H2DB 110.4 . . ?
C2C C2D H2DB 110.4 . . ?
H2DA C2D H2DB 108.6 . . ?
C2E O2B C2H 109.4(8) . . ?
O2B C2E C2F 104.9(8) . . ?
O2B C2E H2E1 110.8 . . ?
C2F C2E H2E1 110.8 . . ?
O2B C2E H2E2 110.8 . . ?
C2F C2E H2E2 110.8 . . ?
H2E1 C2E H2E2 108.8 . . ?
C2G C2F C2E 106.9(8) . . ?
C2G C2F H2F1 110.3 . . ?
C2E C2F H2F1 110.3 . . ?
C2G C2F H2F2 110.3 . . ?
C2E C2F H2F2 110.3 . . ?
H2F1 C2F H2F2 108.6 . . ?
C2F C2G C2H 103.4(10) . . ?
C2F C2G H2G1 111.1 . . ?
C2H C2G H2G1 111.1 . . ?
C2F C2G H2G2 111.1 . . ?
C2H C2G H2G2 111.1 . . ?
H2G1 C2G H2G2 109.1 . . ?
O2B C2H C2G 104.7(8) . . ?
O2B C2H H2H1 110.8 . . ?
C2G C2H H2H1 110.8 . . ?
O2B C2H H2H2 110.8 . . ?
C2G C2H H2H2 110.8 . . ?
H2H1 C2H H2H2 108.9 . . ?
C41 N2 C3 117.4(4) . . ?
C41 N2 Zn3 122.8(3) . . ?
C3 N2 Zn3 119.7(3) . . ?
C24 C2 C35 117.7(3) . . ?
C24 C2 C1 119.0(4) . . ?
C35 C2 C1 123.2(3) . . ?
N4 Zn3 N2 94.72(14) . . ?
N4 Zn3 Cl4 113.36(10) . . ?
N2 Zn3 Cl4 104.80(10) . . ?
N4 Zn3 Cl5 105.69(10) . . ?
N2 Zn3 Cl5 111.80(10) . . ?
Cl4 Zn3 Cl5 122.93(6) . . ?
C76 O3 C8 107.0(7) . . ?
C3D O3A C3A 109.1(6) . . ?
O3A C3A C3B 105.5(6) . . ?
O3A C3A H3AA 110.6 . . ?
C3B C3A H3AA 110.6 . . ?
O3A C3A H3AB 110.6 . . ?
C3B C3A H3AB 110.6 . . ?
H3AA C3A H3AB 108.8 . . ?
C3C C3B C3A 104.1(6) . . ?
C3C C3B H3BA 110.9 . . ?
C3A C3B H3BA 110.9 . . ?
C3C C3B H3BB 110.9 . . ?
C3A C3B H3BB 110.9 . . ?
H3BA C3B H3BB 108.9 . . ?
C3B C3C C3D 105.5(5) . . ?
C3B C3C H3CA 110.6 . . ?
C3D C3C H3CA 110.6 . . ?
C3B C3C H3CB 110.6 . . ?
C3D C3C H3CB 110.6 . . ?
H3CA C3C H3CB 108.8 . . ?
O3A C3D C3C 108.6(5) . . ?
O3A C3D H3DA 110.0 . . ?
C3C C3D H3DA 110.0 . . ?
O3A C3D H3DB 110.0 . . ?
C3C C3D H3DB 110.0 . . ?
H3DA C3D H3DB 108.4 . . ?
C3H O3B C3E 108.3(7) . . ?
O3B C3E C3F 107.9(6) . . ?
O3B C3E H3E1 110.1 . . ?
C3F C3E H3E1 110.1 . . ?
O3B C3E H3E2 110.1 . . ?
C3F C3E H3E2 110.1 . . ?
H3E1 C3E H3E2 108.4 . . ?
C3E C3F C3G 104.4(7) . . ?
C3E C3F H3F1 110.9 . . ?
C3G C3F H3F1 110.9 . . ?
C3E C3F H3F2 110.9 . . ?
C3G C3F H3F2 110.9 . . ?
H3F1 C3F H3F2 108.9 . . ?
C3F C3G C3H 101.3(8) . . ?
C3F C3G H3G1 111.5 . . ?
C3H C3G H3G1 111.5 . . ?
C3F C3G H3G2 111.5 . . ?
C3H C3G H3G2 111.5 . . ?
H3G1 C3G H3G2 109.3 . . ?
O3B C3H C3G 104.7(8) . . ?
O3B C3H H3H1 110.8 . . ?
C3G C3H H3H1 110.8 . . ?
O3B C3H H3H2 110.8 . . ?
C3G C3H H3H2 110.8 . . ?
H3H1 C3H H3H2 108.9 . . ?
C36 N3 C4 117.9(3) . . ?
C36 N3 Zn2 122.2(2) . . ?
C4 N3 Zn2 119.6(3) . . ?
C38 C3 N2 123.1(4) . . ?
C38 C3 H3 118.4 . . ?
N2 C3 H3 118.4 . . ?
C28 O4 C27 118.1(3) . . ?
C35 N4 C34 119.1(3) . . ?
C35 N4 Zn3 120.5(2) . . ?
C34 N4 Zn3 119.3(3) . . ?
C37 C4 N3 122.9(3) . . ?
C37 C4 H4 118.6 . . ?
N3 C4 H4 118.6 . . ?
C47 O5 C51 116.7(3) . . ?
C42 N5 C46 117.9(4) . . ?
C42 N5 Zn2 121.0(3) . . ?
C46 N5 Zn2 119.5(3) . . ?
C32 C5 C28 118.9(3) . . ?
C32 C5 C37 117.8(3) . . ?
C28 C5 C37 123.3(3) . . ?
C61 O6 C66 118.3(4) . . ?
C10 C6 C9 122.3(4) . . ?
C10 C6 H6 118.9 . . ?
C9 C6 H6 118.9 . . ?
C72 C7 C73 106.0(10) . . ?
C72 C7 H7A 110.5 . . ?
C73 C7 H7A 110.5 . . ?
C72 C7 H7B 110.5 . . ?
C73 C7 H7B 110.5 . . ?
H7A C7 H7B 108.7 . . ?
C74 C8 O3 112.1(8) . . ?
C74 C8 H8A 109.2 . . ?
O3 C8 H8A 109.2 . . ?
C74 C8 H8B 109.2 . . ?
O3 C8 H8B 109.2 . . ?
H8A C8 H8B 107.9 . . ?
C17 C9 C6 123.6(4) . . ?
C17 C9 C13 118.4(4) . . ?
C6 C9 C13 118.0(4) . . ?
C6 C10 C11 120.8(5) . . ?
C6 C10 H10 119.6 . . ?
C11 C10 H10 119.6 . . ?
C12 C11 C10 120.0(5) . . ?
C12 C11 H11 120.0 . . ?
C10 C11 H11 120.0 . . ?
C11 C12 C13 121.9(4) . . ?
C11 C12 H12 119.1 . . ?
C13 C12 H12 119.1 . . ?
C14 C13 C12 123.8(4) . . ?
C14 C13 C9 119.2(4) . . ?
C12 C13 C9 117.0(4) . . ?
C13 C14 C15 122.9(4) . . ?
C13 C14 C22 119.5(4) . . ?
C15 C14 C22 117.6(4) . . ?
C14 C15 C18 124.0(4) . . ?
C14 C15 C16 118.6(4) . . ?
C18 C15 C16 117.4(4) . . ?
C17 C16 C21 123.2(4) . . ?
C17 C16 C15 119.4(4) . . ?
C21 C16 C15 117.3(4) . . ?
C16 C17 C9 121.4(3) . . ?
C16 C17 C27 118.1(4) . . ?
C9 C17 C27 120.5(4) . . ?
C19 C18 C15 122.3(4) . . ?
C19 C18 H18 118.9 . . ?
C15 C18 H18 118.9 . . ?
C18 C19 C20 118.9(5) . . ?
C18 C19 H19 120.6 . . ?
C20 C19 H19 120.6 . . ?
C21 C20 C19 121.7(5) . . ?
C21 C20 H20 119.2 . . ?
C19 C20 H20 119.2 . . ?
C20 C21 C16 122.3(4) . . ?
C20 C21 H21 118.8 . . ?
C16 C21 H21 118.8 . . ?
O2 C22 C14 107.2(3) . . ?
O2 C22 H22A 110.3 . . ?
C14 C22 H22A 110.3 . . ?
O2 C22 H22B 110.3 . . ?
C14 C22 H22B 110.3 . . ?
H22A C22 H22B 108.5 . . ?
O2 C23 C26 125.8(3) . . ?
O2 C23 C24 114.4(3) . . ?
C26 C23 C24 119.7(3) . . ?
C23 C24 C2 119.8(4) . . ?
C23 C24 C33 122.6(3) . . ?
C2 C24 C33 117.6(3) . . ?
C1 C25 C26 121.6(4) . . ?
C1 C25 H25 119.2 . . ?
C26 C25 H25 119.2 . . ?
C23 C26 C25 120.4(4) . . ?
C23 C26 H26 119.8 . . ?
C25 C26 H26 119.8 . . ?
O4 C27 C17 107.7(3) . . ?
O4 C27 H27A 110.2 . . ?
C17 C27 H27A 110.2 . . ?
O4 C27 H27B 110.2 . . ?
C17 C27 H27B 110.2 . . ?
H27A C27 H27B 108.5 . . ?
O4 C28 C29 125.5(3) . . ?
O4 C28 C5 114.0(3) . . ?
C29 C28 C5 120.4(3) . . ?
C28 C29 C30 119.2(4) . . ?
C28 C29 H29 120.4 . . ?
C30 C29 H29 120.4 . . ?
C31 C30 C29 122.2(4) . . ?
C31 C30 H30 118.9 . . ?
C29 C30 H30 118.9 . . ?
C30 C31 C32 119.7(4) . . ?
C30 C31 H31 120.2 . . ?
C32 C31 H31 120.2 . . ?
C5 C32 C31 119.7(4) . . ?
C5 C32 C36 116.8(3) . . ?
C31 C32 C36 123.5(3) . . ?
C34 C33 C24 119.6(3) . . ?
C34 C33 H33 120.2 . . ?
C24 C33 H33 120.2 . . ?
C33 C34 N4 122.4(4) . . ?
C33 C34 H34 118.8 . . ?
N4 C34 H34 118.8 . . ?
N4 C35 C2 123.8(3) . . ?
N4 C35 H35 118.1 . . ?
C2 C35 H35 118.1 . . ?
N3 C36 C32 124.3(3) . . ?
N3 C36 H36 117.9 . . ?
C32 C36 H36 117.9 . . ?
C4 C37 C5 120.4(3) . . ?
C4 C37 H37 119.8 . . ?
C5 C37 H37 119.8 . . ?
C3 C38 C39 120.6(4) . . ?
C3 C38 H38 119.7 . . ?
C39 C38 H38 119.7 . . ?
C47 C39 C38 123.5(4) . . ?
C47 C39 C40 119.4(4) . . ?
C38 C39 C40 117.0(4) . . ?
C50 C40 C41 122.5(4) . . ?
C50 C40 C39 119.8(4) . . ?
C41 C40 C39 117.7(4) . . ?
N2 C41 C40 124.1(4) . . ?
N2 C41 H41 117.9 . . ?
C40 C41 H41 117.9 . . ?
N5 C42 C43 124.1(4) . . ?
N5 C42 H42 118.0 . . ?
C43 C42 H42 118.0 . . ?
C44 C43 C58 121.1(4) . . ?
C44 C43 C42 116.5(4) . . ?
C58 C43 C42 122.4(4) . . ?
C43 C44 C45 119.2(4) . . ?
C43 C44 C61 118.6(4) . . ?
C45 C44 C61 122.2(4) . . ?
C46 C45 C44 119.0(4) . . ?
C46 C45 H45 120.5 . . ?
C44 C45 H45 120.5 . . ?
C45 C46 N5 123.3(4) . . ?
C45 C46 H46 118.3 . . ?
N5 C46 H46 118.3 . . ?
C48 C47 O5 125.1(4) . . ?
C48 C47 C39 119.4(4) . . ?
O5 C47 C39 115.4(3) . . ?
C47 C48 C49 120.4(4) . . ?
C47 C48 H48 119.8 . . ?
C49 C48 H48 119.8 . . ?
C50 C49 C48 121.2(4) . . ?
C50 C49 H49 119.4 . . ?
C48 C49 H49 119.4 . . ?
C49 C50 C40 119.9(4) . . ?
C49 C50 H50 120.1 . . ?
C40 C50 H50 120.1 . . ?
O5 C51 C52 108.1(3) . . ?
O5 C51 H51A 110.1 . . ?
C52 C51 H51A 110.1 . . ?
O5 C51 H51B 110.1 . . ?
C52 C51 H51B 110.1 . . ?
H51A C51 H51B 108.4 . . ?
C57 C52 C53 121.7(4) . . ?
C57 C52 C51 118.0(4) . . ?
C53 C52 C51 120.3(4) . . ?
C62 C53 C52 123.7(4) . . ?
C62 C53 C54 117.9(5) . . ?
C52 C53 C54 118.4(4) . . ?
C55 C54 C65 123.5(4) . . ?
C55 C54 C53 119.6(5) . . ?
C65 C54 C53 116.9(5) . . ?
C54 C55 C56 121.0(4) . . ?
C54 C55 C66 120.9(5) . . ?
C56 C55 C66 118.1(5) . . ?
C67 C56 C55 122.6(5) . . ?
C67 C56 C57 118.0(5) . . ?
C55 C56 C57 119.4(4) . . ?
C52 C57 C70 122.4(4) . . ?
C52 C57 C56 119.6(5) . . ?
C70 C57 C56 117.9(4) . . ?
C59 C58 C43 119.2(4) . . ?
C59 C58 H58 120.4 . . ?
C43 C58 H58 120.4 . . ?
C58 C59 C60 121.3(5) . . ?
C58 C59 H59 119.3 . . ?
C60 C59 H59 119.3 . . ?
C61 C60 C59 120.5(5) . . ?
C61 C60 H60 119.7 . . ?
C59 C60 H60 119.7 . . ?
C60 C61 O6 126.8(4) . . ?
C60 C61 C44 119.3(4) . . ?
O6 C61 C44 113.9(4) . . ?
C63 C62 C53 122.0(5) . . ?
C63 C62 H62 119.0 . . ?
C53 C62 H62 119.0 . . ?
C62 C63 C64 121.3(6) . . ?
C62 C63 H63 119.3 . . ?
C64 C63 H63 119.3 . . ?
C65 C64 C63 118.5(6) . . ?
C65 C64 H64 120.7 . . ?
C63 C64 H64 120.7 . . ?
C64 C65 C54 123.3(5) . . ?
C64 C65 H65 118.3 . . ?
C54 C65 H65 118.3 . . ?
O6 C66 C55 107.7(4) . . ?
O6 C66 H66A 110.2 . . ?
C55 C66 H66A 110.2 . . ?
O6 C66 H66B 110.2 . . ?
C55 C66 H66B 110.2 . . ?
H66A C66 H66B 108.5 . . ?
C68 C67 C56 122.7(6) . . ?
C68 C67 H67 118.7 . . ?
C56 C67 H67 118.7 . . ?
C67 C68 C69 120.0(6) . . ?
C67 C68 H68 120.0 . . ?
C69 C68 H68 120.0 . . ?
C70 C69 C68 118.3(6) . . ?
C70 C69 H69 120.9 . . ?
C68 C69 H69 120.9 . . ?
C69 C70 C57 123.1(5) . . ?
C69 C70 H70 118.4 . . ?
C57 C70 H70 118.4 . . ?
O1 C71 C72 103.7(8) . . ?
O1 C71 H71A 111.0 . . ?
C72 C71 H71A 111.0 . . ?
O1 C71 H71B 111.0 . . ?
C72 C71 H71B 111.0 . . ?
H71A C71 H71B 109.0 . . ?
C7 C72 C71 113.1(11) . . ?
C7 C72 H72A 109.0 . . ?
C71 C72 H72A 109.0 . . ?
C7 C72 H72B 109.0 . . ?
C71 C72 H72B 109.0 . . ?
H72A C72 H72B 107.8 . . ?
O1 C73 C7 104.2(8) . . ?
O1 C73 H73A 110.9 . . ?
C7 C73 H73A 110.9 . . ?
O1 C73 H73B 110.9 . . ?
C7 C73 H73B 110.9 . . ?
H73A C73 H73B 108.9 . . ?
C8 C74 C75 102.0(8) . . ?
C8 C74 H74A 111.4 . . ?
C75 C74 H74A 111.4 . . ?
C8 C74 H74B 111.4 . . ?
C75 C74 H74B 111.4 . . ?
H74A C74 H74B 109.2 . . ?
C76 C75 C74 110.8(7) . . ?
C76 C75 H75A 109.5 . . ?
C74 C75 H75A 109.5 . . ?
C76 C75 H75B 109.5 . . ?
C74 C75 H75B 109.5 . . ?
H75A C75 H75B 108.1 . . ?
O3 C76 C75 104.5(7) . . ?
O3 C76 H76A 110.8 . . ?
C75 C76 H76A 110.8 . . ?
O3 C76 H76B 110.8 . . ?
C75 C76 H76B 110.8 . . ?
H76A C76 H76B 108.9 . . ?
C1D O1A C1A 109.0(6) . . ?
O1A C1A C1B 107.8(7) . . ?
O1A C1A H1AA 110.1 . . ?
C1B C1A H1AA 110.1 . . ?
O1A C1A H1AB 110.1 . . ?
C1B C1A H1AB 110.1 . . ?
H1AA C1A H1AB 108.5 . . ?
C1C C1B C1A 103.6(6) . . ?
C1C C1B H1BA 111.0 . . ?
C1A C1B H1BA 111.0 . . ?
C1C C1B H1BB 111.0 . . ?
C1A C1B H1BB 111.0 . . ?
H1BA C1B H1BB 109.0 . . ?
C1B C1C C1D 104.6(6) . . ?
C1B C1C H1CA 110.8 . . ?
C1D C1C H1CA 110.8 . . ?
C1B C1C H1CB 110.8 . . ?
C1D C1C H1CB 110.8 . . ?
H1CA C1C H1CB 108.9 . . ?
O1A C1D C1C 107.6(7) . . ?
O1A C1D H1DA 110.2 . . ?
C1C C1D H1DA 110.2 . . ?
O1A C1D H1DB 110.2 . . ?
C1C C1D H1DB 110.2 . . ?
H1DA C1D H1DB 108.5 . . ?

loop_
_geom_bond_atom_site_label_1
_geom_bond_atom_site_label_2
_geom_bond_distance
_geom_bond_site_symmetry_2
_geom_bond_publ_flag
O1B C1H 1.443(9) . ?
O1B C1E 1.459(10) . ?
C1E C1F 1.525(9) . ?
C1E H1EA 0.9700 . ?
C1E H1EB 0.9700 . ?
C1F C1G 1.528(9) . ?
C1F H1FA 0.9700 . ?
C1F H1FB 0.9700 . ?
C1G C1H 1.511(9) . ?
C1G H1GA 0.9700 . ?
C1G H1GB 0.9700 . ?
C1H H1HA 0.9700 . ?
C1H H1HB 0.9700 . ?
O1 C71 1.391(7) . ?
O1 C73 1.436(8) . ?
C1 C25 1.363(6) . ?
C1 C2 1.419(5) . ?
C1 H1 0.9300 . ?
Zn2 N3 2.054(3) . ?
Zn2 N5 2.076(4) . ?
Zn2 Cl3 2.1909(12) . ?
Zn2 Cl2 2.2135(13) . ?
O2 C23 1.368(4) . ?
O2 C22 1.447(4) . ?
O2A C2A 1.397(8) . ?
O2A C2D 1.412(8) . ?
C2A C2B 1.540(9) . ?
C2A H2AA 0.9700 . ?
C2A H2AB 0.9700 . ?
C2B C2C 1.562(9) . ?
C2B H2BA 0.9700 . ?
C2B H2BB 0.9700 . ?
C2C C2D 1.523(9) . ?
C2C H2CA 0.9700 . ?
C2C H2CB 0.9700 . ?
C2D H2DA 0.9700 . ?
C2D H2DB 0.9700 . ?
O2B C2E 1.428(9) . ?
O2B C2H 1.440(9) . ?
C2E C2F 1.569(10) . ?
C2E H2E1 0.9700 . ?
C2E H2E2 0.9700 . ?
C2F C2G 1.504(10) . ?
C2F H2F1 0.9700 . ?
C2F H2F2 0.9700 . ?
C2G C2H 1.568(10) . ?
C2G H2G1 0.9700 . ?
C2G H2G2 0.9700 . ?
C2H H2H1 0.9700 . ?
C2H H2H2 0.9700 . ?
N2 C41 1.315(5) . ?
N2 C3 1.387(5) . ?
N2 Zn3 2.072(4) . ?
C2 C24 1.405(5) . ?
C2 C35 1.408(5) . ?
Zn3 N4 2.061(3) . ?
Zn3 Cl4 2.2015(14) . ?
Zn3 Cl5 2.2048(13) . ?
O3 C76 1.393(8) . ?
O3 C8 1.412(10) . ?
O3A C3D 1.418(8) . ?
O3A C3A 1.439(9) . ?
C3A C3B 1.543(9) . ?
C3A H3AA 0.9700 . ?
C3A H3AB 0.9700 . ?
C3B C3C 1.491(9) . ?
C3B H3BA 0.9700 . ?
C3B H3BB 0.9700 . ?
C3C C3D 1.518(8) . ?
C3C H3CA 0.9700 . ?
C3C H3CB 0.9700 . ?
C3D H3DA 0.9700 . ?
C3D H3DB 0.9700 . ?
O3B C3H 1.437(9) . ?
O3B C3E 1.445(9) . ?
C3E C3F 1.514(9) . ?
C3E H3E1 0.9700 . ?
C3E H3E2 0.9700 . ?
C3F C3G 1.521(10) . ?
C3F H3F1 0.9700 . ?
C3F H3F2 0.9700 . ?
C3G C3H 1.549(10) . ?
C3G H3G1 0.9700 . ?
C3G H3G2 0.9700 . ?
C3H H3H1 0.9700 . ?
C3H H3H2 0.9700 . ?
N3 C36 1.312(5) . ?
N3 C4 1.360(4) . ?
C3 C38 1.334(6) . ?
C3 H3 0.9300 . ?
O4 C28 1.359(4) . ?
O4 C27 1.446(4) . ?
N4 C35 1.304(5) . ?
N4 C34 1.367(5) . ?
C4 C37 1.339(5) . ?
C4 H4 0.9300 . ?
O5 C47 1.375(5) . ?
O5 C51 1.430(5) . ?
N5 C42 1.313(5) . ?
N5 C46 1.363(5) . ?
C5 C32 1.405(5) . ?
C5 C28 1.409(5) . ?
C5 C37 1.412(5) . ?
O6 C61 1.374(5) . ?
O6 C66 1.460(5) . ?
C6 C10 1.355(6) . ?
C6 C9 1.402(6) . ?
C6 H6 0.9300 . ?
C7 C72 1.338(12) . ?
C7 C73 1.487(14) . ?
C7 H7A 0.9700 . ?
C7 H7B 0.9700 . ?
C8 C74 1.396(11) . ?
C8 H8A 0.9700 . ?
C8 H8B 0.9700 . ?
C9 C17 1.399(6) . ?
C9 C13 1.470(5) . ?
C10 C11 1.406(6) . ?
C10 H10 0.9300 . ?
C11 C12 1.359(6) . ?
C11 H11 0.9300 . ?
C12 C13 1.435(6) . ?
C12 H12 0.9300 . ?
C13 C14 1.372(6) . ?
C14 C15 1.381(6) . ?
C14 C22 1.538(5) . ?
C15 C18 1.404(6) . ?
C15 C16 1.458(5) . ?
C16 C17 1.396(5) . ?
C16 C21 1.410(6) . ?
C17 C27 1.494(5) . ?
C18 C19 1.375(6) . ?
C18 H18 0.9300 . ?
C19 C20 1.387(6) . ?
C19 H19 0.9300 . ?
C20 C21 1.330(6) . ?
C20 H20 0.9300 . ?
C21 H21 0.9300 . ?
C22 H22A 0.9700 . ?
C22 H22B 0.9700 . ?
C23 C26 1.376(5) . ?
C23 C24 1.402(5) . ?
C24 C33 1.434(5) . ?
C25 C26 1.378(5) . ?
C25 H25 0.9300 . ?
C26 H26 0.9300 . ?
C27 H27A 0.9700 . ?
C27 H27B 0.9700 . ?
C28 C29 1.382(5) . ?
C29 C30 1.387(5) . ?
C29 H29 0.9300 . ?
C30 C31 1.354(6) . ?
C30 H30 0.9300 . ?
C31 C32 1.406(5) . ?
C31 H31 0.9300 . ?
C32 C36 1.415(5) . ?
C33 C34 1.349(5) . ?
C33 H33 0.9300 . ?
C34 H34 0.9300 . ?
C35 H35 0.9300 . ?
C36 H36 0.9300 . ?
C37 H37 0.9300 . ?
C38 C39 1.417(6) . ?
C38 H38 0.9300 . ?
C39 C47 1.411(6) . ?
C39 C40 1.421(5) . ?
C40 C50 1.391(6) . ?
C40 C41 1.411(6) . ?
C41 H41 0.9300 . ?
C42 C43 1.415(6) . ?
C42 H42 0.9300 . ?
C43 C44 1.399(5) . ?
C43 C58 1.405(6) . ?
C44 C45 1.408(6) . ?
C44 C61 1.425(6) . ?
C45 C46 1.345(6) . ?
C45 H45 0.9300 . ?
C46 H46 0.9300 . ?
C47 C48 1.367(6) . ?
C48 C49 1.411(6) . ?
C48 H48 0.9300 . ?
C49 C50 1.356(6) . ?
C49 H49 0.9300 . ?
C50 H50 0.9300 . ?
C51 C52 1.520(5) . ?
C51 H51A 0.9700 . ?
C51 H51B 0.9700 . ?
C52 C57 1.394(6) . ?
C52 C53 1.416(6) . ?
C53 C62 1.403(7) . ?
C53 C54 1.452(6) . ?
C54 C55 1.401(7) . ?
C54 C65 1.428(7) . ?
C55 C56 1.412(7) . ?
C55 C66 1.504(6) . ?
C56 C67 1.410(7) . ?
C56 C57 1.434(6) . ?
C57 C70 1.403(7) . ?
C58 C59 1.337(6) . ?
C58 H58 0.9300 . ?
C59 C60 1.420(7) . ?
C59 H59 0.9300 . ?
C60 C61 1.361(6) . ?
C60 H60 0.9300 . ?
C62 C63 1.349(6) . ?
C62 H62 0.9300 . ?
C63 C64 1.412(8) . ?
C63 H63 0.9300 . ?
C64 C65 1.341(8) . ?
C64 H64 0.9300 . ?
C65 H65 0.9300 . ?
C66 H66A 0.9700 . ?
C66 H66B 0.9700 . ?
C67 C68 1.353(8) . ?
C67 H67 0.9300 . ?
C68 C69 1.425(9) . ?
C68 H68 0.9300 . ?
C69 C70 1.373(7) . ?
C69 H69 0.9300 . ?
C70 H70 0.9300 . ?
C71 C72 1.426(8) . ?
C71 H71A 0.9700 . ?
C71 H71B 0.9700 . ?
C72 H72A 0.9700 . ?
C72 H72B 0.9700 . ?
C73 H73A 0.9700 . ?
C73 H73B 0.9700 . ?
C74 C75 1.451(7) . ?
C74 H74A 0.9700 . ?
C74 H74B 0.9700 . ?
C75 C76 1.451(10) . ?
C75 H75A 0.9700 . ?
C75 H75B 0.9700 . ?
C76 H76A 0.9700 . ?
C76 H76B 0.9700 . ?
O1A C1D 1.421(9) . ?
O1A C1A 1.435(9) . ?
C1A C1B 1.533(8) . ?
C1A H1AA 0.9700 . ?
C1A H1AB 0.9700 . ?
C1B C1C 1.483(9) . ?
C1B H1BA 0.9700 . ?
C1B H1BB 0.9700 . ?
C1C C1D 1.512(9) . ?
C1C H1CA 0.9700 . ?
C1C H1CB 0.9700 . ?
C1D H1DA 0.9700 . ?
C1D H1DB 0.9700 . ?
